data_7155230
loop_
_publ_author_name
'Zhao, Ning'
'Xuan, Sunting'
'Byrd, Brandon'
'Fronczek, Frank R.'
'Smith, Kevin M.'
'Vicente, M Gra\,ca H'

_publ_section_title
;
 Synthesis and regioselective functionalization of perhalogenated BODIPYs.
;
_journal_issue 26
_journal_name_full 'Organic &amp; biomolecular chemistry'
_journal_page_first 6184
_journal_page_last 6188
_journal_paper_doi 10.1039/c6ob00935b
_journal_volume 14
_journal_year 2016
_chemical_formula_moiety 'C27 H15 B Cl4 F2 N2'
_chemical_formula_sum 'C27 H15 B Cl4 F2 N2'
_chemical_formula_weight 558.02
_chemical_name_systematic
; 
 ? 
;
_space_group_IT_number 14
_symmetry_cell_setting monoclinic
_symmetry_space_group_name_Hall '-P 2yn'
_symmetry_space_group_name_H-M 'P 1 21/n 1'
_atom_sites_solution_hydrogens geom
_atom_sites_solution_primary direct
_atom_sites_solution_secondary difmap
_audit_creation_method SHELXL-97
_audit_update_record
;
2016-02-12 deposited with the CCDC.
2016-05-23 downloaded from the CCDC.
;
_cell_angle_alpha 90
_cell_angle_beta 105.7660(10)
_cell_angle_gamma 90
_cell_formula_units_Z 4
_cell_length_a 12.0397(3)
_cell_length_b 9.5581(2)
_cell_length_c 21.4720(5)
_cell_measurement_reflns_used 5058
_cell_measurement_temperature 90.0(5)
_cell_measurement_theta_max 28.38
_cell_measurement_theta_min 2.35
_cell_volume 2377.97(10)
_computing_cell_refinement 'Bruker SAINT'
_computing_data_collection 'Bruker APEX2'
_computing_data_reduction 'Bruker SAINT'
_computing_molecular_graphics 'ORTEP-3 for Windows (Farrugia, 2012)'
_computing_publication_material 'SHELXL-97 (Sheldrick, 2008)'
_computing_structure_refinement 'SHELXL-97 (Sheldrick, 2008)'
_computing_structure_solution 'SHELXS-97 (Sheldrick, 2008)'
_diffrn_ambient_temperature 90.0(5)
_diffrn_measured_fraction_theta_full 1.000
_diffrn_measured_fraction_theta_max 0.996
_diffrn_measurement_device_type 'Bruker Kappa APEX-II DUO'
_diffrn_measurement_method '\f and \w scans'
_diffrn_radiation_monochromator 'TRIUMPH curved graphite'
_diffrn_radiation_source 'fine-focus sealed tube'
_diffrn_radiation_type MoK\a
_diffrn_radiation_wavelength 0.71073
_diffrn_reflns_av_R_equivalents 0.0434
_diffrn_reflns_av_sigmaI/netI 0.0467
_diffrn_reflns_limit_h_max 16
_diffrn_reflns_limit_h_min -16
_diffrn_reflns_limit_k_max 12
_diffrn_reflns_limit_k_min -12
_diffrn_reflns_limit_l_max 27
_diffrn_reflns_limit_l_min -29
_diffrn_reflns_number 22356
_diffrn_reflns_theta_full 25.00
_diffrn_reflns_theta_max 28.70
_diffrn_reflns_theta_min 1.97
_exptl_absorpt_coefficient_mu 0.535
_exptl_absorpt_correction_T_max 0.9737
_exptl_absorpt_correction_T_min 0.8689
_exptl_absorpt_correction_type multi-scan
_exptl_absorpt_process_details 'SADABS (Sheldrick, 2004)'
_exptl_crystal_colour red
_exptl_crystal_density_diffrn 1.559
_exptl_crystal_density_method 'not measured'
_exptl_crystal_description plate
_exptl_crystal_F_000 1128
_exptl_crystal_recrystallization_method 'Re-crystallisation from solvent: toluene'
_exptl_crystal_size_max 0.18
_exptl_crystal_size_mid 0.15
_exptl_crystal_size_min 0.05
_refine_diff_density_max 0.392
_refine_diff_density_min -0.351
_refine_diff_density_rms 0.066
_refine_ls_extinction_method none
_refine_ls_goodness_of_fit_ref 1.006
_refine_ls_hydrogen_treatment constr
_refine_ls_matrix_type full
_refine_ls_number_parameters 325
_refine_ls_number_reflns 6116
_refine_ls_number_restraints 0
_refine_ls_restrained_S_all 1.006
_refine_ls_R_factor_all 0.0656
_refine_ls_R_factor_gt 0.0386
_refine_ls_shift/su_max 0.001
_refine_ls_shift/su_mean 0.000
_refine_ls_structure_factor_coef Fsqd
_refine_ls_weighting_details 'calc w=1/[\s^2^(Fo^2^)+(0.0340P)^2^+1.3273P] where P=(Fo^2^+2Fc^2^)/3'
_refine_ls_weighting_scheme calc
_refine_ls_wR_factor_gt 0.0774
_refine_ls_wR_factor_ref 0.0861
_reflns_number_gt 4471
_reflns_number_total 6116
_reflns_threshold_expression I>2\s(I)
_cod_data_source_file c6ob00935b2.cif
_cod_data_source_block 4a
_cod_depositor_comments
;
The following automatic conversions were performed:

'_symmetry_cell_setting' value 'Monoclinic' changed to 'monoclinic'
according to
/usr/data/users/saulius/crontab/automatic-downloads/current/RSC/lib/dictionaries/cif_core.dic
dictionary named 'cif_core.dic' version 2.4.2 from 2011-04-26.

Automatic conversion script
Id: cif_fix_values 4268 2015-11-12 08:31:59Z antanas 
;
_cod_original_sg_symbol_Hall '-P 2yn '
_cod_original_sg_symbol_H-M 'P 21/n  '
_cod_database_code 7155230

loop_
_symmetry_equiv_pos_as_xyz
'x, y, z'
'-x+1/2, y+1/2, -z+1/2'
'-x, -y, -z'
'x-1/2, -y-1/2, z-1/2'

loop_
_atom_site_label
_atom_site_type_symbol
_atom_site_fract_x
_atom_site_fract_y
_atom_site_fract_z
_atom_site_U_iso_or_equiv
_atom_site_adp_type
_atom_site_occupancy
_atom_site_symmetry_multiplicity
_atom_site_calc_flag
_atom_site_refinement_flags
Cl1 Cl 0.12573(4) 0.08054(6) 0.43197(2) 0.02447(12) Uani 1 1 d .
Cl2 Cl 0.07927(4) 0.18522(6) 0.57315(2) 0.02517(12) Uani 1 1 d .
Cl3 Cl 0.82222(4) 0.24767(6) 0.43832(2) 0.02600(13) Uani 1 1 d .
Cl4 Cl 0.56254(4) 0.13264(6) 0.34943(2) 0.02223(12) Uani 1 1 d .
F1 F 0.32451(9) 0.22448(12) 0.38298(5) 0.0199(3) Uani 1 1 d .
F2 F 0.38663(10) 0.01088(11) 0.42347(5) 0.0202(2) Uani 1 1 d .
N1 N 0.33403(13) 0.17923(16) 0.49409(7) 0.0142(3) Uani 1 1 d .
N2 N 0.51252(13) 0.20795(16) 0.45887(7) 0.0126(3) Uani 1 1 d .
C1 C 0.22586(16) 0.1531(2) 0.49518(9) 0.0168(4) Uani 1 1 d .
C2 C 0.20793(16) 0.1953(2) 0.55402(9) 0.0169(4) Uani 1 1 d .
C3 C 0.31044(15) 0.25249(19) 0.59150(9) 0.0140(4) Uani 1 1 d .
C4 C 0.39088(15) 0.24083(19) 0.55356(8) 0.0121(4) Uani 1 1 d .
C5 C 0.50690(15) 0.28012(18) 0.56642(8) 0.0115(4) Uani 1 1 d .
C6 C 0.56798(15) 0.26464(19) 0.51969(8) 0.0122(4) Uani 1 1 d .
C7 C 0.68553(16) 0.29027(19) 0.52216(8) 0.0128(4) Uani 1 1 d .
C8 C 0.69814(16) 0.2483(2) 0.46245(8) 0.0165(4) Uani 1 1 d .
C9 C 0.59163(17) 0.1984(2) 0.42579(8) 0.0159(4) Uani 1 1 d .
C10 C 0.32579(15) 0.3096(2) 0.65741(8) 0.0144(4) Uani 1 1 d .
C11 C 0.35049(16) 0.4501(2) 0.67148(9) 0.0180(4) Uani 1 1 d .
H11 H 0.3559 0.5130 0.6382 0.022 Uiso 1 1 calc R
C12 C 0.36719(17) 0.4986(2) 0.73455(10) 0.0217(4) Uani 1 1 d .
H12 H 0.3852 0.5943 0.7442 0.026 Uiso 1 1 calc R
C13 C 0.35768(17) 0.4082(2) 0.78311(10) 0.0236(5) Uani 1 1 d .
H13 H 0.3702 0.4415 0.8262 0.028 Uiso 1 1 calc R
C14 C 0.32988(17) 0.2691(2) 0.76891(9) 0.0218(4) Uani 1 1 d .
H14 H 0.3216 0.2074 0.8020 0.026 Uiso 1 1 calc R
C15 C 0.31415(16) 0.2198(2) 0.70638(9) 0.0177(4) Uani 1 1 d .
H15 H 0.2953 0.1243 0.6969 0.021 Uiso 1 1 calc R
C16 C 0.56625(15) 0.33432(19) 0.63188(8) 0.0117(4) Uani 1 1 d .
C17 C 0.60396(15) 0.47220(19) 0.64016(8) 0.0137(4) Uani 1 1 d .
H17 H 0.5943 0.5319 0.6037 0.016 Uiso 1 1 calc R
C18 C 0.65590(16) 0.5225(2) 0.70209(9) 0.0156(4) Uani 1 1 d .
H18 H 0.6813 0.6169 0.7080 0.019 Uiso 1 1 calc R
C19 C 0.67057(16) 0.4351(2) 0.75501(8) 0.0163(4) Uani 1 1 d .
H19 H 0.7066 0.4696 0.7971 0.020 Uiso 1 1 calc R
C20 C 0.63309(16) 0.2975(2) 0.74710(8) 0.0149(4) Uani 1 1 d .
H20 H 0.6433 0.2383 0.7838 0.018 Uiso 1 1 calc R
C21 C 0.58048(15) 0.24593(19) 0.68544(8) 0.0126(4) Uani 1 1 d .
H21 H 0.5545 0.1517 0.6798 0.015 Uiso 1 1 calc R
C22 C 0.78226(15) 0.34473(19) 0.57540(8) 0.0135(4) Uani 1 1 d .
C23 C 0.83524(17) 0.4704(2) 0.56793(9) 0.0209(4) Uani 1 1 d .
H23 H 0.8086 0.5228 0.5291 0.025 Uiso 1 1 calc R
C24 C 0.92742(18) 0.5193(2) 0.61733(10) 0.0260(5) Uani 1 1 d .
H24 H 0.9630 0.6057 0.6124 0.031 Uiso 1 1 calc R
C25 C 0.96743(17) 0.4427(2) 0.67363(10) 0.0254(5) Uani 1 1 d .
H25 H 1.0301 0.4767 0.7073 0.030 Uiso 1 1 calc R
C26 C 0.91566(17) 0.3160(2) 0.68075(9) 0.0206(4) Uani 1 1 d .
H26 H 0.9435 0.2630 0.7193 0.025 Uiso 1 1 calc R
C27 C 0.82367(16) 0.2668(2) 0.63192(8) 0.0147(4) Uani 1 1 d .
H27 H 0.7887 0.1799 0.6369 0.018 Uiso 1 1 calc R
B1 B 0.38648(18) 0.1518(2) 0.43636(9) 0.0144(4) Uani 1 1 d .

loop_
_atom_site_aniso_label
_atom_site_aniso_U_11
_atom_site_aniso_U_22
_atom_site_aniso_U_33
_atom_site_aniso_U_23
_atom_site_aniso_U_13
_atom_site_aniso_U_12
Cl1 0.0175(2) 0.0313(3) 0.0208(2) -0.0065(2) -0.00124(18) -0.0092(2)
Cl2 0.0125(2) 0.0362(3) 0.0268(3) 0.0002(2) 0.00548(19) -0.0041(2)
Cl3 0.0178(2) 0.0463(3) 0.0158(2) -0.0017(2) 0.00785(18) 0.0007(2)
Cl4 0.0279(3) 0.0286(3) 0.0099(2) -0.00471(19) 0.00457(18) -0.0019(2)
F1 0.0211(6) 0.0205(6) 0.0134(5) 0.0041(4) -0.0031(4) -0.0032(5)
F2 0.0273(6) 0.0128(6) 0.0199(6) -0.0027(5) 0.0051(5) -0.0031(5)
N1 0.0137(8) 0.0138(8) 0.0124(7) -0.0010(6) -0.0008(6) -0.0028(6)
N2 0.0156(8) 0.0121(8) 0.0092(7) 0.0004(6) 0.0015(6) 0.0003(6)
C1 0.0147(9) 0.0165(10) 0.0155(9) 0.0011(7) -0.0020(7) -0.0025(7)
C2 0.0124(9) 0.0196(10) 0.0188(9) 0.0017(8) 0.0044(7) -0.0013(8)
C3 0.0134(9) 0.0119(9) 0.0159(9) 0.0026(7) 0.0025(7) 0.0002(7)
C4 0.0152(9) 0.0094(9) 0.0104(8) -0.0004(7) 0.0010(7) -0.0013(7)
C5 0.0164(9) 0.0063(9) 0.0107(8) 0.0031(7) 0.0016(7) 0.0008(7)
C6 0.0150(9) 0.0103(9) 0.0093(8) 0.0016(7) -0.0001(7) -0.0003(7)
C7 0.0162(9) 0.0106(9) 0.0105(8) 0.0034(7) 0.0020(7) -0.0004(7)
C8 0.0155(9) 0.0211(10) 0.0130(9) 0.0032(8) 0.0042(7) 0.0003(8)
C9 0.0209(10) 0.0171(10) 0.0091(8) 0.0011(7) 0.0032(7) 0.0030(8)
C10 0.0091(8) 0.0194(10) 0.0147(9) 0.0005(7) 0.0030(7) 0.0014(7)
C11 0.0150(9) 0.0180(10) 0.0221(10) 0.0019(8) 0.0072(8) 0.0039(8)
C12 0.0186(10) 0.0190(11) 0.0282(11) -0.0071(9) 0.0077(8) 0.0000(8)
C13 0.0210(10) 0.0321(13) 0.0192(10) -0.0084(9) 0.0081(8) 0.0001(9)
C14 0.0199(10) 0.0297(12) 0.0178(9) 0.0034(8) 0.0085(8) 0.0004(9)
C15 0.0158(9) 0.0183(10) 0.0196(9) -0.0014(8) 0.0058(7) -0.0010(8)
C16 0.0091(8) 0.0153(10) 0.0104(8) -0.0015(7) 0.0020(6) 0.0013(7)
C17 0.0141(9) 0.0143(9) 0.0127(8) 0.0016(7) 0.0034(7) -0.0004(7)
C18 0.0162(9) 0.0124(9) 0.0173(9) -0.0036(7) 0.0031(7) -0.0021(7)
C19 0.0157(9) 0.0205(11) 0.0111(8) -0.0043(8) 0.0009(7) -0.0005(8)
C20 0.0158(9) 0.0183(10) 0.0100(8) 0.0018(7) 0.0025(7) 0.0015(7)
C21 0.0122(8) 0.0100(9) 0.0150(8) -0.0006(7) 0.0029(7) 0.0000(7)
C22 0.0121(9) 0.0154(10) 0.0136(8) -0.0015(7) 0.0043(7) -0.0008(7)
C23 0.0222(10) 0.0215(11) 0.0185(10) 0.0033(8) 0.0050(8) -0.0033(8)
C24 0.0245(11) 0.0223(12) 0.0314(12) -0.0018(9) 0.0077(9) -0.0112(9)
C25 0.0181(10) 0.0339(13) 0.0214(10) -0.0068(9) 0.0007(8) -0.0076(9)
C26 0.0190(10) 0.0267(11) 0.0140(9) -0.0013(8) 0.0008(8) 0.0011(8)
C27 0.0141(9) 0.0155(10) 0.0142(9) -0.0018(7) 0.0034(7) -0.0008(7)
B1 0.0168(10) 0.0144(11) 0.0094(9) 0.0007(8) -0.0008(8) -0.0008(8)

loop_
_atom_type_symbol
_atom_type_description
_atom_type_scat_dispersion_real
_atom_type_scat_dispersion_imag
_atom_type_scat_source
C C 0.0033 0.0016 'International Tables Vol C Tables 4.2.6.8 and 6.1.1.4'
H H 0.0000 0.0000 'International Tables Vol C Tables 4.2.6.8 and 6.1.1.4'
B B 0.0013 0.0007 'International Tables Vol C Tables 4.2.6.8 and 6.1.1.4'
N N 0.0061 0.0033 'International Tables Vol C Tables 4.2.6.8 and 6.1.1.4'
F F 0.0171 0.0103 'International Tables Vol C Tables 4.2.6.8 and 6.1.1.4'
Cl Cl 0.1484 0.1585 'International Tables Vol C Tables 4.2.6.8 and 6.1.1.4'

loop_
_geom_angle_atom_site_label_1
_geom_angle_atom_site_label_2
_geom_angle_atom_site_label_3
_geom_angle
C1 N1 C4 107.45(15)
C1 N1 B1 126.26(15)
C4 N1 B1 126.25(15)
C9 N2 C6 107.04(15)
C9 N2 B1 125.89(15)
C6 N2 B1 126.78(15)
N1 C1 C2 110.70(16)
N1 C1 Cl1 123.17(14)
C2 C1 Cl1 126.12(15)
C3 C2 C1 107.82(16)
C3 C2 Cl2 127.11(15)
C1 C2 Cl2 124.98(15)
C2 C3 C4 105.79(16)
C2 C3 C10 124.00(16)
C4 C3 C10 130.20(16)
C5 C4 N1 120.38(15)
C5 C4 C3 131.39(16)
N1 C4 C3 108.23(15)
C4 C5 C6 121.29(16)
C4 C5 C16 118.53(15)
C6 C5 C16 120.14(16)
C5 C6 N2 119.76(16)
C5 C6 C7 131.62(16)
N2 C6 C7 108.54(15)
C8 C7 C6 105.82(15)
C8 C7 C22 123.44(16)
C6 C7 C22 130.71(16)
C7 C8 C9 107.77(16)
C7 C8 Cl3 127.16(15)
C9 C8 Cl3 124.99(14)
N2 C9 C8 110.83(16)
N2 C9 Cl4 123.18(14)
C8 C9 Cl4 125.98(15)
C11 C10 C15 119.33(17)
C11 C10 C3 121.83(17)
C15 C10 C3 118.84(17)
C10 C11 C12 119.86(18)
C10 C11 H11 120.1
C12 C11 H11 120.1
C13 C12 C11 120.40(19)
C13 C12 H12 119.8
C11 C12 H12 119.8
C12 C13 C14 119.89(18)
C12 C13 H13 120.1
C14 C13 H13 120.1
C13 C14 C15 120.06(19)
C13 C14 H14 120.0
C15 C14 H14 120.0
C14 C15 C10 120.42(19)
C14 C15 H15 119.8
C10 C15 H15 119.8
C17 C16 C21 120.31(16)
C17 C16 C5 120.53(16)
C21 C16 C5 119.13(16)
C16 C17 C18 119.74(17)
C16 C17 H17 120.1
C18 C17 H17 120.1
C19 C18 C17 120.02(18)
C19 C18 H18 120.0
C17 C18 H18 120.0
C18 C19 C20 120.53(17)
C18 C19 H19 119.7
C20 C19 H19 119.7
C19 C20 C21 120.08(17)
C19 C20 H20 120.0
C21 C20 H20 120.0
C20 C21 C16 119.32(17)
C20 C21 H21 120.3
C16 C21 H21 120.3
C23 C22 C27 119.68(17)
C23 C22 C7 120.14(16)
C27 C22 C7 120.12(16)
C22 C23 C24 119.90(18)
C22 C23 H23 120.0
C24 C23 H23 120.0
C25 C24 C23 120.3(2)
C25 C24 H24 119.8
C23 C24 H24 119.8
C24 C25 C26 119.82(19)
C24 C25 H25 120.1
C26 C25 H25 120.1
C27 C26 C25 120.24(18)
C27 C26 H26 119.9
C25 C26 H26 119.9
C26 C27 C22 120.01(18)
C26 C27 H27 120.0
C22 C27 H27 120.0
F1 B1 F2 110.95(15)
F1 B1 N2 110.30(15)
F2 B1 N2 110.22(16)
F1 B1 N1 109.43(16)
F2 B1 N1 110.37(15)
N2 B1 N1 105.43(14)

loop_
_geom_bond_atom_site_label_1
_geom_bond_atom_site_label_2
_geom_bond_distance
Cl1 C1 1.6992(19)
Cl2 C2 1.7097(19)
Cl3 C8 1.7090(19)
Cl4 C9 1.7013(18)
F1 B1 1.374(2)
F2 B1 1.375(2)
N1 C1 1.333(2)
N1 C4 1.404(2)
N1 B1 1.559(3)
N2 C9 1.337(2)
N2 C6 1.404(2)
N2 B1 1.558(3)
C1 C2 1.398(3)
C2 C3 1.389(3)
C3 C4 1.429(2)
C3 C10 1.481(2)
C4 C5 1.400(2)
C5 C6 1.404(2)
C5 C16 1.486(2)
C6 C7 1.423(2)
C7 C8 1.391(2)
C7 C22 1.487(2)
C8 C9 1.394(3)
C10 C11 1.391(3)
C10 C15 1.393(3)
C11 C12 1.393(3)
C11 H11 0.9500
C12 C13 1.383(3)
C12 H12 0.9500
C13 C14 1.384(3)
C13 H13 0.9500
C14 C15 1.386(3)
C14 H14 0.9500
C15 H15 0.9500
C16 C17 1.389(3)
C16 C21 1.399(2)
C17 C18 1.392(2)
C17 H17 0.9500
C18 C19 1.383(3)
C18 H18 0.9500
C19 C20 1.386(3)
C19 H19 0.9500
C20 C21 1.393(2)
C20 H20 0.9500
C21 H21 0.9500
C22 C23 1.389(3)
C22 C27 1.396(2)
C23 C24 1.391(3)
C23 H23 0.9500
C24 C25 1.383(3)
C24 H24 0.9500
C25 C26 1.389(3)
C25 H25 0.9500
C26 C27 1.384(3)
C26 H26 0.9500
C27 H27 0.9500

loop_
_geom_torsion_atom_site_label_1
_geom_torsion_atom_site_label_2
_geom_torsion_atom_site_label_3
_geom_torsion_atom_site_label_4
_geom_torsion
C4 N1 C1 C2 -0.1(2)
B1 N1 C1 C2 -177.93(17)
C4 N1 C1 Cl1 179.02(14)
B1 N1 C1 Cl1 1.2(3)
N1 C1 C2 C3 0.7(2)
Cl1 C1 C2 C3 -178.37(15)
N1 C1 C2 Cl2 177.57(14)
Cl1 C1 C2 Cl2 -1.5(3)
C1 C2 C3 C4 -1.0(2)
Cl2 C2 C3 C4 -177.78(15)
C1 C2 C3 C10 179.83(18)
Cl2 C2 C3 C10 3.1(3)
C1 N1 C4 C5 -179.96(17)
B1 N1 C4 C5 -2.1(3)
C1 N1 C4 C3 -0.5(2)
B1 N1 C4 C3 177.30(16)
C2 C3 C4 C5 -179.71(19)
C10 C3 C4 C5 -0.6(3)
C2 C3 C4 N1 1.0(2)
C10 C3 C4 N1 -179.94(18)
N1 C4 C5 C6 2.7(3)
C3 C4 C5 C6 -176.60(18)
N1 C4 C5 C16 -175.14(16)
C3 C4 C5 C16 5.6(3)
C4 C5 C6 N2 -0.4(3)
C16 C5 C6 N2 177.37(16)
C4 C5 C6 C7 -176.66(18)
C16 C5 C6 C7 1.1(3)
C9 N2 C6 C5 -176.74(16)
B1 N2 C6 C5 -2.7(3)
C9 N2 C6 C7 0.3(2)
B1 N2 C6 C7 174.40(16)
C5 C6 C7 C8 176.64(19)
N2 C6 C7 C8 0.1(2)
C5 C6 C7 C22 -1.2(3)
N2 C6 C7 C22 -177.80(18)
C6 C7 C8 C9 -0.4(2)
C22 C7 C8 C9 177.66(17)
C6 C7 C8 Cl3 -177.12(15)
C22 C7 C8 Cl3 0.9(3)
C6 N2 C9 C8 -0.6(2)
B1 N2 C9 C8 -174.72(17)
C6 N2 C9 Cl4 179.12(14)
B1 N2 C9 Cl4 5.0(3)
C7 C8 C9 N2 0.6(2)
Cl3 C8 C9 N2 177.43(14)
C7 C8 C9 Cl4 -179.06(14)
Cl3 C8 C9 Cl4 -2.2(3)
C2 C3 C10 C11 -116.5(2)
C4 C3 C10 C11 64.5(3)
C2 C3 C10 C15 62.9(3)
C4 C3 C10 C15 -116.0(2)
C15 C10 C11 C12 2.2(3)
C3 C10 C11 C12 -178.34(17)
C10 C11 C12 C13 -1.0(3)
C11 C12 C13 C14 -0.9(3)
C12 C13 C14 C15 1.4(3)
C13 C14 C15 C10 -0.2(3)
C11 C10 C15 C14 -1.6(3)
C3 C10 C15 C14 178.89(17)
C4 C5 C16 C17 -114.27(19)
C6 C5 C16 C17 67.9(2)
C4 C5 C16 C21 63.7(2)
C6 C5 C16 C21 -114.09(19)
C21 C16 C17 C18 -0.1(3)
C5 C16 C17 C18 177.83(16)
C16 C17 C18 C19 0.5(3)
C17 C18 C19 C20 -0.5(3)
C18 C19 C20 C21 0.2(3)
C19 C20 C21 C16 0.1(3)
C17 C16 C21 C20 -0.1(3)
C5 C16 C21 C20 -178.16(16)
C8 C7 C22 C23 65.2(3)
C6 C7 C22 C23 -117.2(2)
C8 C7 C22 C27 -111.8(2)
C6 C7 C22 C27 65.7(3)
C27 C22 C23 C24 -1.5(3)
C7 C22 C23 C24 -178.55(18)
C22 C23 C24 C25 0.7(3)
C23 C24 C25 C26 0.3(3)
C24 C25 C26 C27 -0.5(3)
C25 C26 C27 C22 -0.3(3)
C23 C22 C27 C26 1.3(3)
C7 C22 C27 C26 178.36(17)
C9 N2 B1 F1 -66.1(2)
C6 N2 B1 F1 120.93(18)
C9 N2 B1 F2 56.8(2)
C6 N2 B1 F2 -116.22(19)
C9 N2 B1 N1 175.90(16)
C6 N2 B1 N1 2.9(2)
C1 N1 B1 F1 58.3(2)
C4 N1 B1 F1 -119.10(19)
C1 N1 B1 F2 -64.0(2)
C4 N1 B1 F2 118.53(19)
C1 N1 B1 N2 176.96(16)
C4 N1 B1 N2 -0.5(2)
